data_7045906
loop_
_publ_author_name
'Yang, Mengxi'
'Pati, Nilanjana'
'B\'elanger-Chabot, Guillaume'
'Hirai, Masato'
'Gabba\"i, Fran\,cois P'

_publ_section_title
;
 Influence of the catalyst structure in the cycloaddition of isocyanates
 to oxiranes promoted by tetraarylstibonium cations.
;
_journal_issue 34
_journal_name_full 'Dalton transactions (Cambridge, England : 2003)'
_journal_page_first 11843
_journal_page_last 11850
_journal_paper_doi 10.1039/c8dt00702k
_journal_volume 47
_journal_year 2018
_chemical_formula_moiety 'C27 H26 Sb, C F3 O3 S'
_chemical_formula_sum 'C28 H26 F3 O3 S Sb'
_chemical_formula_weight 621.30
_space_group_crystal_system monoclinic
_space_group_IT_number 14
_space_group_name_Hall '-P 2yn'
_space_group_name_H-M_alt 'P 1 21/n 1'
_symmetry_space_group_name_Hall '-P 2yn'
_symmetry_space_group_name_H-M 'P 1 21/n 1'
_atom_sites_solution_hydrogens geom
_audit_creation_date 2016-12-09
_audit_creation_method
;
Olex2 1.2
(compiled 2015.01.26 svn.r3150 for OlexSys, GUI svn.r4998)
;
_audit_update_record
;
2018-02-20 deposited with the CCDC.
2018-03-20 downloaded from the CCDC.
;
_cell_angle_alpha 90
_cell_angle_beta 95.029(2)
_cell_angle_gamma 90
_cell_formula_units_Z 4
_cell_length_a 11.4672(4)
_cell_length_b 19.4493(8)
_cell_length_c 11.7980(5)
_cell_measurement_reflns_used 9976
_cell_measurement_temperature 110
_cell_measurement_theta_max 22.96
_cell_measurement_theta_min 2.37
_cell_volume 2621.17(18)
_computing_cell_refinement 'SAINT v8.34A (Bruker, 2013)'
_computing_data_collection 'Bruker APEX2'
_computing_data_reduction 'SAINT v8.34A (Bruker, 2013)'
_computing_molecular_graphics 'Olex2 (Dolomanov et al., 2009)'
_computing_publication_material 'Olex2 (Dolomanov et al., 2009)'
_computing_structure_refinement 'SHELXL-2014/7 (Sheldrick, 2014)'
_computing_structure_solution 'SHELXS-97 (Sheldrick 2008)'
_diffrn_ambient_temperature 110
_diffrn_measured_fraction_theta_full 1.000
_diffrn_measured_fraction_theta_max 0.995
_diffrn_measurement_device_type 'Bruker APEX-II CCD'
_diffrn_measurement_method '\f and \w scans'
_diffrn_radiation_type MoK\a
_diffrn_radiation_wavelength 0.71073
_diffrn_reflns_av_R_equivalents 0.0997
_diffrn_reflns_av_unetI/netI 0.0411
_diffrn_reflns_Laue_measured_fraction_full 1.000
_diffrn_reflns_Laue_measured_fraction_max 0.995
_diffrn_reflns_limit_h_max 15
_diffrn_reflns_limit_h_min -15
_diffrn_reflns_limit_k_max 25
_diffrn_reflns_limit_k_min -25
_diffrn_reflns_limit_l_max 15
_diffrn_reflns_limit_l_min -15
_diffrn_reflns_number 96586
_diffrn_reflns_point_group_measured_fraction_full 1.000
_diffrn_reflns_point_group_measured_fraction_max 0.995
_diffrn_reflns_theta_full 25.242
_diffrn_reflns_theta_max 27.900
_diffrn_reflns_theta_min 2.025
_diffrn_standards_number 0
_exptl_absorpt_coefficient_mu 1.181
_exptl_absorpt_correction_T_max 0.7456
_exptl_absorpt_correction_T_min 0.6324
_exptl_absorpt_correction_type multi-scan
_exptl_absorpt_process_details
;
SADABS-2014/5 (Bruker,2014/5) was used for absorption correction.
wR2(int) was 0.0969 before and 0.0637 after correction.
The Ratio of minimum to maximum transmission is 0.8482.
The \l/2 correction factor is 0.00150.
;
_exptl_crystal_colour colourless
_exptl_crystal_colour_primary colourless
_exptl_crystal_density_diffrn 1.574
_exptl_crystal_description plate
_exptl_crystal_F_000 1248
_exptl_crystal_size_max 0.36
_exptl_crystal_size_mid 0.29
_exptl_crystal_size_min 0.1
_refine_diff_density_max 0.742
_refine_diff_density_min -1.319
_refine_diff_density_rms 0.102
_refine_ls_extinction_method none
_refine_ls_goodness_of_fit_ref 1.009
_refine_ls_hydrogen_treatment constr
_refine_ls_matrix_type full
_refine_ls_number_parameters 328
_refine_ls_number_reflns 6238
_refine_ls_number_restraints 0
_refine_ls_restrained_S_all 1.009
_refine_ls_R_factor_all 0.0648
_refine_ls_R_factor_gt 0.0352
_refine_ls_shift/su_max 0.001
_refine_ls_shift/su_mean 0.000
_refine_ls_structure_factor_coef Fsqd
_refine_ls_weighting_details 'w=1/[\s^2^(Fo^2^)+(0.0370P)^2^+4.2008P] where P=(Fo^2^+2Fc^2^)/3'
_refine_ls_weighting_scheme calc
_refine_ls_wR_factor_gt 0.0756
_refine_ls_wR_factor_ref 0.0885
_reflns_Friedel_coverage 0.000
_reflns_number_gt 4338
_reflns_number_total 6238
_reflns_threshold_expression 'I > 2\s(I)'
_cod_data_source_file c8dt00702k2.cif
_cod_data_source_block 4
_cod_depositor_comments 'Adding full bibliography for 7045904--7045908.cif.'
_cod_database_code 7045906
_shelx_space_group_comment
;
The symmetry employed for this shelxl refinement is uniquely defined
by the following loop, which should always be used as a source of
symmetry information in preference to the above space-group names.
They are only intended as comments.
;
_olex2_refinement_description
;
1. Fixed Uiso
 At 1.2 times of:
  All C(H) groups
 At 1.5 times of:
  All C(H,H,H) groups
2.a Aromatic/amide H refined with riding coordinates:
 C3(H3), C5(H5), C11(H11), C12(H12), C13(H13), C14(H14), C15(H15), C17(H17),
 C18(H18), C19(H19), C20(H20), C21(H21), C23(H23), C24(H24), C25(H25), C26(H26),
  C27(H27)
2.b Idealised Me refined as rotating group:
 C7(H7A,H7B,H7C), C8(H8A,H8B,H8C), C9(H9A,H9B,H9C)
;
_shelx_shelxl_version_number 2014/7
_olex2_submission_special_instructions 'No special instructions were received'

loop_
_space_group_symop_operation_xyz
'x, y, z'
'-x+1/2, y+1/2, -z+1/2'
'-x, -y, -z'
'x-1/2, -y-1/2, z-1/2'

loop_
_atom_site_label
_atom_site_type_symbol
_atom_site_fract_x
_atom_site_fract_y
_atom_site_fract_z
_atom_site_U_iso_or_equiv
_atom_site_adp_type
_atom_site_occupancy
_atom_site_site_symmetry_order
_atom_site_calc_flag
_atom_site_refinement_flags_posn
Sb1 Sb 0.32301(2) -0.74865(2) 0.25660(2) 0.01734(7) Uani 1 1 d .
C1 C 0.4401(3) -0.69472(17) 0.3730(3) 0.0204(7) Uani 1 1 d .
C2 C 0.3993(3) -0.67694(18) 0.4771(3) 0.0211(7) Uani 1 1 d .
C3 C 0.4672(3) -0.63251(18) 0.5478(3) 0.0253(8) Uani 1 1 d .
H3 H 0.4413 -0.6202 0.6175 0.030 Uiso 1 1 calc R
C4 C 0.5723(3) -0.60601(18) 0.5176(3) 0.0248(7) Uani 1 1 d .
C5 C 0.6112(3) -0.62625(18) 0.4146(3) 0.0244(7) Uani 1 1 d .
H5 H 0.6828 -0.6098 0.3948 0.029 Uiso 1 1 calc R
C6 C 0.5474(3) -0.67016(17) 0.3398(3) 0.0224(7) Uani 1 1 d .
C7 C 0.2852(3) -0.7027(2) 0.5156(3) 0.0278(8) Uani 1 1 d .
H7A H 0.2229 -0.6929 0.4582 0.042 Uiso 1 1 calc GR
H7B H 0.2699 -0.6802 0.5852 0.042 Uiso 1 1 calc GR
H7C H 0.2901 -0.7515 0.5280 0.042 Uiso 1 1 calc GR
C8 C 0.6393(3) -0.55379(19) 0.5919(3) 0.0323(9) Uani 1 1 d .
H8A H 0.6187 -0.5083 0.5654 0.048 Uiso 1 1 calc GR
H8B H 0.7217 -0.5609 0.5886 0.048 Uiso 1 1 calc GR
H8C H 0.6200 -0.5589 0.6690 0.048 Uiso 1 1 calc GR
C9 C 0.5936(3) -0.68802(19) 0.2286(3) 0.0283(8) Uani 1 1 d .
H9A H 0.6068 -0.7367 0.2253 0.042 Uiso 1 1 calc GR
H9B H 0.6659 -0.6641 0.2220 0.042 Uiso 1 1 calc GR
H9C H 0.5376 -0.6747 0.1672 0.042 Uiso 1 1 calc GR
C10 C 0.3817(3) -0.78714(18) 0.1051(3) 0.0201(7) Uani 1 1 d .
C11 C 0.4437(3) -0.84850(19) 0.1047(3) 0.0251(8) Uani 1 1 d .
H11 H 0.4655 -0.8716 0.1723 0.030 Uiso 1 1 calc R
C12 C 0.4725(3) -0.8744(2) 0.0011(3) 0.0301(8) Uani 1 1 d .
H12 H 0.5146 -0.9152 -0.0010 0.036 Uiso 1 1 calc R
C13 C 0.4390(3) -0.8401(2) -0.0986(3) 0.0287(8) Uani 1 1 d .
H13 H 0.4575 -0.8583 -0.1677 0.034 Uiso 1 1 calc R
C14 C 0.3784(3) -0.7793(2) -0.0968(3) 0.0249(7) Uani 1 1 d .
H14 H 0.3566 -0.7564 -0.1646 0.030 Uiso 1 1 calc R
C15 C 0.3497(3) -0.75199(19) 0.0047(3) 0.0216(6) Uani 1 1 d .
H15 H 0.3094 -0.7105 0.0061 0.026 Uiso 1 1 calc R
C16 C 0.1932(3) -0.67671(17) 0.2051(3) 0.0210(7) Uani 1 1 d .
C17 C 0.1997(3) -0.61027(18) 0.2477(3) 0.0250(8) Uani 1 1 d .
H17 H 0.2611 -0.5973 0.3001 0.030 Uiso 1 1 calc R
C18 C 0.1132(3) -0.56326(19) 0.2107(3) 0.0297(8) Uani 1 1 d .
H18 H 0.1156 -0.5187 0.2396 0.036 Uiso 1 1 calc R
C19 C 0.0241(3) -0.5825(2) 0.1315(3) 0.0301(8) Uani 1 1 d .
H19 H -0.0325 -0.5506 0.1059 0.036 Uiso 1 1 calc R
C20 C 0.0180(3) -0.6489(2) 0.0897(3) 0.0296(8) Uani 1 1 d .
H20 H -0.0433 -0.6617 0.0371 0.036 Uiso 1 1 calc R
C21 C 0.1026(3) -0.69634(19) 0.1257(3) 0.0240(7) Uani 1 1 d .
H21 H 0.0992 -0.7409 0.0972 0.029 Uiso 1 1 calc R
C22 C 0.2387(3) -0.83062(17) 0.3321(3) 0.0179(7) Uani 1 1 d .
C23 C 0.3004(3) -0.88818(17) 0.3694(3) 0.0204(7) Uani 1 1 d .
H23 H 0.3796 -0.8920 0.3592 0.024 Uiso 1 1 calc R
C24 C 0.2434(3) -0.94048(19) 0.4221(3) 0.0248(7) Uani 1 1 d .
H24 H 0.2846 -0.9794 0.4483 0.030 Uiso 1 1 calc R
C25 C 0.1255(3) -0.93480(19) 0.4358(3) 0.0285(8) Uani 1 1 d .
H25 H 0.0876 -0.9699 0.4714 0.034 Uiso 1 1 calc R
C26 C 0.0633(3) -0.8774(2) 0.3968(3) 0.0279(8) Uani 1 1 d .
H26 H -0.0164 -0.8741 0.4056 0.034 Uiso 1 1 calc R
C27 C 0.1197(3) -0.82487(18) 0.3450(3) 0.0234(7) Uani 1 1 d .
H27 H 0.0785 -0.7860 0.3189 0.028 Uiso 1 1 calc R
S1 S 0.20189(8) -0.59179(5) -0.16304(7) 0.02289(18) Uani 1 1 d .
F3 F 0.3689(2) -0.52428(12) -0.2544(2) 0.0431(6) Uani 1 1 d .
F1 F 0.2041(2) -0.52444(13) -0.35518(19) 0.0498(7) Uani 1 1 d .
F2 F 0.2286(2) -0.46057(11) -0.2073(2) 0.0370(5) Uani 1 1 d .
O1 O 0.2287(2) -0.65205(13) -0.2259(2) 0.0340(6) Uani 1 1 d .
O2 O 0.2700(2) -0.58348(13) -0.0560(2) 0.0281(6) Uani 1 1 d .
O3 O 0.0789(2) -0.57688(14) -0.1619(2) 0.0314(6) Uani 1 1 d .
C28 C 0.2534(3) -0.5220(2) -0.2488(3) 0.0287(8) Uani 1 1 d .

loop_
_atom_site_aniso_label
_atom_site_aniso_U_11
_atom_site_aniso_U_22
_atom_site_aniso_U_33
_atom_site_aniso_U_23
_atom_site_aniso_U_13
_atom_site_aniso_U_12
Sb1 0.01505(10) 0.01970(11) 0.01765(10) -0.00041(10) 0.00357(7) 0.00039(10)
C1 0.0201(16) 0.0213(17) 0.0194(16) -0.0023(13) -0.0002(13) -0.0012(13)
C2 0.0202(16) 0.0219(18) 0.0213(16) 0.0002(13) 0.0027(13) 0.0033(13)
C3 0.0278(19) 0.0262(19) 0.0216(17) -0.0037(14) 0.0004(14) 0.0036(15)
C4 0.0272(18) 0.0210(18) 0.0250(18) 0.0008(14) -0.0043(14) 0.0018(14)
C5 0.0193(17) 0.0220(18) 0.0315(19) -0.0010(15) 0.0006(14) -0.0044(14)
C6 0.0203(17) 0.0206(18) 0.0262(17) 0.0018(14) 0.0017(14) 0.0014(14)
C7 0.0253(19) 0.033(2) 0.0267(18) -0.0072(15) 0.0095(15) -0.0020(16)
C8 0.035(2) 0.028(2) 0.033(2) -0.0031(16) -0.0042(16) -0.0022(17)
C9 0.0223(18) 0.031(2) 0.033(2) -0.0008(16) 0.0104(15) -0.0070(15)
C10 0.0165(16) 0.0238(19) 0.0202(16) -0.0007(13) 0.0039(13) -0.0013(13)
C11 0.0242(18) 0.0263(19) 0.0255(18) 0.0002(15) 0.0060(14) 0.0012(15)
C12 0.031(2) 0.029(2) 0.031(2) -0.0012(16) 0.0083(16) 0.0046(16)
C13 0.0237(18) 0.039(2) 0.0246(18) -0.0091(16) 0.0087(14) -0.0044(16)
C14 0.0218(17) 0.033(2) 0.0204(17) 0.0013(15) 0.0036(14) -0.0027(15)
C15 0.0194(15) 0.0233(17) 0.0227(15) 0.0000(16) 0.0056(12) -0.0012(15)
C16 0.0205(17) 0.0237(18) 0.0192(16) 0.0027(13) 0.0045(13) 0.0048(14)
C17 0.0236(18) 0.0233(19) 0.0287(18) 0.0007(15) 0.0066(14) -0.0011(14)
C18 0.030(2) 0.0231(19) 0.038(2) 0.0051(16) 0.0150(17) 0.0034(15)
C19 0.0255(19) 0.032(2) 0.034(2) 0.0132(17) 0.0139(16) 0.0108(16)
C20 0.0235(18) 0.038(2) 0.0272(19) 0.0066(16) 0.0041(15) 0.0040(16)
C21 0.0224(17) 0.0253(19) 0.0248(18) -0.0007(14) 0.0049(14) -0.0009(14)
C22 0.0179(16) 0.0191(17) 0.0174(15) 0.0007(12) 0.0051(12) -0.0021(13)
C23 0.0163(16) 0.0248(18) 0.0204(16) -0.0031(13) 0.0043(13) 0.0015(13)
C24 0.0268(18) 0.0246(19) 0.0236(17) 0.0013(14) 0.0053(14) 0.0014(15)
C25 0.0288(19) 0.030(2) 0.0280(19) 0.0020(15) 0.0095(15) -0.0067(16)
C26 0.0183(17) 0.033(2) 0.033(2) 0.0002(16) 0.0060(15) -0.0013(15)
C27 0.0199(17) 0.0256(19) 0.0252(17) 0.0018(14) 0.0046(14) 0.0036(14)
S1 0.0245(4) 0.0227(4) 0.0221(4) -0.0012(3) 0.0054(3) 0.0002(4)
F3 0.0308(12) 0.0427(15) 0.0593(16) 0.0043(12) 0.0244(11) 0.0019(11)
F1 0.0660(18) 0.0531(16) 0.0294(12) 0.0117(11) -0.0011(12) -0.0092(13)
F2 0.0410(13) 0.0241(12) 0.0481(14) 0.0029(10) 0.0172(11) 0.0023(10)
O1 0.0514(17) 0.0239(14) 0.0275(14) -0.0068(11) 0.0082(12) 0.0026(12)
O2 0.0276(13) 0.0311(14) 0.0249(12) -0.0018(11) -0.0006(10) 0.0002(11)
O3 0.0214(13) 0.0362(16) 0.0367(14) 0.0054(12) 0.0033(11) -0.0029(11)
C28 0.0269(19) 0.029(2) 0.0311(19) 0.0035(16) 0.0081(15) 0.0027(16)

loop_
_atom_type_symbol
_atom_type_description
_atom_type_scat_dispersion_real
_atom_type_scat_dispersion_imag
_atom_type_scat_source
C C 0.0033 0.0016 'International Tables Vol C Tables 4.2.6.8 and 6.1.1.4'
H H 0.0000 0.0000 'International Tables Vol C Tables 4.2.6.8 and 6.1.1.4'
F F 0.0171 0.0103 'International Tables Vol C Tables 4.2.6.8 and 6.1.1.4'
O O 0.0106 0.0060 'International Tables Vol C Tables 4.2.6.8 and 6.1.1.4'
S S 0.1246 0.1234 'International Tables Vol C Tables 4.2.6.8 and 6.1.1.4'
Sb Sb -0.5866 1.5461 'International Tables Vol C Tables 4.2.6.8 and 6.1.1.4'

loop_
_geom_angle_atom_site_label_1
_geom_angle_atom_site_label_2
_geom_angle_atom_site_label_3
_geom_angle
C10 Sb1 C1 119.80(12)
C10 Sb1 C22 106.48(13)
C16 Sb1 C1 104.60(13)
C16 Sb1 C10 105.29(13)
C16 Sb1 C22 106.73(13)
C22 Sb1 C1 112.97(12)
C2 C1 Sb1 116.9(2)
C2 C1 C6 122.0(3)
C6 C1 Sb1 120.6(2)
C1 C2 C7 123.3(3)
C3 C2 C1 117.9(3)
C3 C2 C7 118.8(3)
C2 C3 H3 119.0
C4 C3 C2 122.1(3)
C4 C3 H3 119.0
C3 C4 C5 118.2(3)
C3 C4 C8 120.8(3)
C5 C4 C8 120.9(3)
C4 C5 H5 118.7
C4 C5 C6 122.6(3)
C6 C5 H5 118.7
C1 C6 C9 123.4(3)
C5 C6 C1 117.2(3)
C5 C6 C9 119.5(3)
C2 C7 H7A 109.5
C2 C7 H7B 109.5
C2 C7 H7C 109.5
H7A C7 H7B 109.5
H7A C7 H7C 109.5
H7B C7 H7C 109.5
C4 C8 H8A 109.5
C4 C8 H8B 109.5
C4 C8 H8C 109.5
H8A C8 H8B 109.5
H8A C8 H8C 109.5
H8B C8 H8C 109.5
C6 C9 H9A 109.5
C6 C9 H9B 109.5
C6 C9 H9C 109.5
H9A C9 H9B 109.5
H9A C9 H9C 109.5
H9B C9 H9C 109.5
C11 C10 Sb1 120.7(2)
C15 C10 Sb1 118.0(2)
C15 C10 C11 121.1(3)
C10 C11 H11 120.8
C12 C11 C10 118.4(3)
C12 C11 H11 120.8
C11 C12 H12 119.8
C13 C12 C11 120.4(4)
C13 C12 H12 119.8
C12 C13 H13 119.7
C14 C13 C12 120.6(3)
C14 C13 H13 119.7
C13 C14 H14 119.8
C13 C14 C15 120.3(3)
C15 C14 H14 119.8
C10 C15 H15 120.4
C14 C15 C10 119.2(3)
C14 C15 H15 120.4
C17 C16 Sb1 120.2(2)
C17 C16 C21 120.9(3)
C21 C16 Sb1 118.8(3)
C16 C17 H17 120.5
C16 C17 C18 119.0(3)
C18 C17 H17 120.5
C17 C18 H18 120.0
C19 C18 C17 120.1(4)
C19 C18 H18 120.0
C18 C19 H19 119.7
C18 C19 C20 120.6(3)
C20 C19 H19 119.7
C19 C20 H20 119.9
C21 C20 C19 120.2(4)
C21 C20 H20 119.9
C16 C21 H21 120.4
C20 C21 C16 119.2(3)
C20 C21 H21 120.4
C23 C22 Sb1 120.7(2)
C23 C22 C27 120.8(3)
C27 C22 Sb1 118.5(2)
C22 C23 H23 120.3
C22 C23 C24 119.4(3)
C24 C23 H23 120.3
C23 C24 H24 120.0
C25 C24 C23 119.9(3)
C25 C24 H24 120.0
C24 C25 H25 119.7
C24 C25 C26 120.6(3)
C26 C25 H25 119.7
C25 C26 H26 120.1
C27 C26 C25 119.8(3)
C27 C26 H26 120.1
C22 C27 H27 120.3
C26 C27 C22 119.4(3)
C26 C27 H27 120.3
O1 S1 O2 114.97(16)
O1 S1 O3 115.07(17)
O1 S1 C28 103.14(17)
O2 S1 O3 115.24(15)
O2 S1 C28 103.10(16)
O3 S1 C28 102.75(16)
F3 C28 S1 112.0(2)
F1 C28 S1 111.4(3)
F1 C28 F3 107.1(3)
F2 C28 S1 112.0(2)
F2 C28 F3 107.1(3)
F2 C28 F1 107.0(3)

loop_
_geom_bond_atom_site_label_1
_geom_bond_atom_site_label_2
_geom_bond_distance
Sb1 C1 2.113(3)
Sb1 C10 2.102(3)
Sb1 C16 2.094(3)
Sb1 C22 2.103(3)
C1 C2 1.396(5)
C1 C6 1.407(5)
C2 C3 1.391(5)
C2 C7 1.508(5)
C3 H3 0.9300
C3 C4 1.385(5)
C4 C5 1.388(5)
C4 C8 1.507(5)
C5 H5 0.9300
C5 C6 1.389(5)
C6 C9 1.498(5)
C7 H7A 0.9600
C7 H7B 0.9600
C7 H7C 0.9600
C8 H8A 0.9600
C8 H8B 0.9600
C8 H8C 0.9600
C9 H9A 0.9600
C9 H9B 0.9600
C9 H9C 0.9600
C10 C11 1.390(5)
C10 C15 1.389(4)
C11 H11 0.9300
C11 C12 1.388(5)
C12 H12 0.9300
C12 C13 1.378(5)
C13 H13 0.9300
C13 C14 1.373(5)
C14 H14 0.9300
C14 C15 1.377(5)
C15 H15 0.9300
C16 C17 1.386(5)
C16 C21 1.389(5)
C17 H17 0.9300
C17 C18 1.391(5)
C18 H18 0.9300
C18 C19 1.375(5)
C19 H19 0.9300
C19 C20 1.382(5)
C20 H20 0.9300
C20 C21 1.378(5)
C21 H21 0.9300
C22 C23 1.375(4)
C22 C27 1.391(4)
C23 H23 0.9300
C23 C24 1.386(5)
C24 H24 0.9300
C24 C25 1.380(5)
C25 H25 0.9300
C25 C26 1.382(5)
C26 H26 0.9300
C26 C27 1.380(5)
C27 H27 0.9300
S1 O1 1.434(3)
S1 O2 1.435(2)
S1 O3 1.441(3)
S1 C28 1.822(4)
F3 C28 1.333(4)
F1 C28 1.332(4)
F2 C28 1.331(4)

loop_
_geom_torsion_atom_site_label_1
_geom_torsion_atom_site_label_2
_geom_torsion_atom_site_label_3
_geom_torsion_atom_site_label_4
_geom_torsion
Sb1 C1 C2 C3 -170.2(3)
Sb1 C1 C2 C7 8.9(4)
Sb1 C1 C6 C5 170.2(2)
Sb1 C1 C6 C9 -8.6(5)
Sb1 C10 C11 C12 175.0(3)
Sb1 C10 C15 C14 -174.5(2)
Sb1 C16 C17 C18 179.0(2)
Sb1 C16 C21 C20 -178.8(2)
Sb1 C22 C23 C24 177.9(2)
Sb1 C22 C27 C26 -178.5(3)
C1 C2 C3 C4 0.0(5)
C2 C1 C6 C5 -1.0(5)
C2 C1 C6 C9 -179.8(3)
C2 C3 C4 C5 -1.6(5)
C2 C3 C4 C8 175.3(3)
C3 C4 C5 C6 1.9(5)
C4 C5 C6 C1 -0.7(5)
C4 C5 C6 C9 178.2(3)
C6 C1 C2 C3 1.3(5)
C6 C1 C2 C7 -179.6(3)
C7 C2 C3 C4 -179.2(3)
C8 C4 C5 C6 -174.9(3)
C10 C11 C12 C13 -0.6(5)
C11 C10 C15 C14 1.2(5)
C11 C12 C13 C14 1.1(6)
C12 C13 C14 C15 -0.4(5)
C13 C14 C15 C10 -0.7(5)
C15 C10 C11 C12 -0.5(5)
C16 C17 C18 C19 -1.2(5)
C17 C16 C21 C20 -0.4(5)
C17 C18 C19 C20 1.4(5)
C18 C19 C20 C21 -1.1(5)
C19 C20 C21 C16 0.6(5)
C21 C16 C17 C18 0.8(5)
C22 C23 C24 C25 0.7(5)
C23 C22 C27 C26 0.6(5)
C23 C24 C25 C26 0.2(5)
C24 C25 C26 C27 -0.7(5)
C25 C26 C27 C22 0.3(5)
C27 C22 C23 C24 -1.1(5)
O1 S1 C28 F3 -63.9(3)
O1 S1 C28 F1 56.0(3)
O1 S1 C28 F2 175.8(3)
O2 S1 C28 F3 56.1(3)
O2 S1 C28 F1 176.0(3)
O2 S1 C28 F2 -64.3(3)
O3 S1 C28 F3 176.2(3)
O3 S1 C28 F1 -63.9(3)
O3 S1 C28 F2 55.8(3)
